data_1507352
loop_
_publ_author_name
'Chao, Wenchun'
'Waldman, Jacob H.'
'Weinreb, Steven M.'

_publ_section_title
;
 Studies of intramolecular cyclizations of N-acyliminium ions derived from
 acyclic ketones: unanticipated stereochemical and structural results.
;
_journal_issue 16
_journal_name_full 'Organic letters'
_journal_page_first 2915
_journal_page_last 2918
_journal_paper_doi 10.1021/ol035046m
_journal_volume 5
_journal_year 2003
_chemical_formula_sum 'C16 H21 N O'
_chemical_formula_weight 243.34
_chemical_name_systematic
; 
 ? 
;
_space_group_IT_number 2
_symmetry_space_group_name_Hall '-P 1'
_symmetry_space_group_name_H-M 'P -1'
_atom_sites_solution_hydrogens geom
_atom_sites_solution_primary direct
_atom_sites_solution_secondary difmap
_audit_creation_method SHELXL-97
_cell_angle_alpha 82.979(3)
_cell_angle_beta 84.235(3)
_cell_angle_gamma 88.777(3)
_cell_formula_units_Z 8
_cell_length_a 10.1195(5)
_cell_length_b 14.1443(7)
_cell_length_c 19.3863(10)
_cell_measurement_temperature 293(2)
_cell_volume 2740.0(2)
_computing_structure_refinement 'SHELXL-97 (Sheldrick, 1997)'
_computing_structure_solution 'SHELXS-97 (Sheldrick, 1990)'
_diffrn_ambient_temperature 293(2)
_diffrn_measured_fraction_theta_full 0.995
_diffrn_measured_fraction_theta_max 0.995
_diffrn_radiation_monochromator graphite
_diffrn_radiation_source 'fine-focus sealed tube'
_diffrn_radiation_type MoK\a
_diffrn_radiation_wavelength 0.71073
_diffrn_reflns_av_R_equivalents 0.0148
_diffrn_reflns_av_sigmaI/netI 0.0296
_diffrn_reflns_limit_h_max 10
_diffrn_reflns_limit_h_min -10
_diffrn_reflns_limit_k_max 15
_diffrn_reflns_limit_k_min -15
_diffrn_reflns_limit_l_max 20
_diffrn_reflns_limit_l_min -19
_diffrn_reflns_number 11795
_diffrn_reflns_theta_full 22.50
_diffrn_reflns_theta_max 22.50
_diffrn_reflns_theta_min 2.02
_exptl_absorpt_coefficient_mu 0.073
_exptl_crystal_density_diffrn 1.180
_exptl_crystal_density_method 'not measured'
_exptl_crystal_F_000 1056
_refine_diff_density_max 0.303
_refine_diff_density_min -0.178
_refine_diff_density_rms 0.031
_refine_ls_extinction_method none
_refine_ls_goodness_of_fit_ref 1.071
_refine_ls_hydrogen_treatment mixed
_refine_ls_matrix_type full
_refine_ls_number_parameters 972
_refine_ls_number_reflns 7132
_refine_ls_number_restraints 3015
_refine_ls_restrained_S_all 0.966
_refine_ls_R_factor_all 0.0647
_refine_ls_R_factor_gt 0.0526
_refine_ls_shift/su_max 1.578
_refine_ls_shift/su_mean 0.025
_refine_ls_structure_factor_coef Fsqd
_refine_ls_weighting_details 'calc w=1/[\s^2^(Fo^2^)+(0.0477P)^2^+1.5697P] where P=(Fo^2^+2Fc^2^)/3'
_refine_ls_weighting_scheme calc
_refine_ls_wR_factor_gt 0.1202
_refine_ls_wR_factor_ref 0.1274
_reflns_number_gt 5856
_reflns_number_total 7132
_reflns_threshold_expression >2sigma(I)
_cod_data_source_file ol035046msi20030610_034855.cif
_cod_data_source_block cfc1
_cod_database_code 1507352

loop_
_symmetry_equiv_pos_as_xyz
'x, y, z'
'-x, -y, -z'

loop_
_atom_site_label
_atom_site_type_symbol
_atom_site_fract_x
_atom_site_fract_y
_atom_site_fract_z
_atom_site_U_iso_or_equiv
_atom_site_adp_type
_atom_site_occupancy
_atom_site_symmetry_multiplicity
_atom_site_calc_flag
_atom_site_refinement_flags
_atom_site_disorder_assembly
_atom_site_disorder_group
C1A C 1.1740(3) 0.42696(18) 0.34547(16) 0.0652(8) Uani 1 1 d DU . .
H1AA H 1.2392 0.3796 0.3446 0.084(9) Uiso 1 1 calc R . .
C2A C 1.1116(2) 0.45586(15) 0.28668(14) 0.0491(6) Uani 1 1 d DU . .
H2AA H 1.1341 0.4279 0.2461 0.037(6) Uiso 1 1 calc R . .
C3A C 1.0149(2) 0.52689(14) 0.28787(12) 0.0377(5) Uani 1 1 d DU . .
H3AA H 0.9721 0.5460 0.2481 0.036(6) Uiso 1 1 calc R . .
C4A C 0.9819(2) 0.56953(13) 0.34816(11) 0.0332(5) Uani 1 1 d DU . .
C5A C 1.0450(2) 0.53901(16) 0.40685(13) 0.0464(6) Uani 1 1 d DU . .
H5AA H 1.0231 0.5667 0.4476 0.048(7) Uiso 1 1 calc R . .
C6A C 1.1402(3) 0.46786(18) 0.40575(16) 0.0636(8) Uani 1 1 d DU . .
H6AA H 1.1816 0.4475 0.4457 0.068(8) Uiso 1 1 calc R . .
C7A C 0.8790(2) 0.64655(14) 0.35112(11) 0.0315(5) Uani 1 1 d DU . .
O1A O 0.83064(14) 0.66906(10) 0.28812(7) 0.0408(4) Uani 1 1 d DU . .
N1A N 0.84701(17) 0.68385(12) 0.40671(9) 0.0363(4) Uani 1 1 d DU . .
C8A C 0.7189(2) 0.73612(15) 0.28488(11) 0.0399(5) Uani 1 1 d DU . .
H8AA H 0.6370 0.7009 0.3009 0.030(5) Uiso 1 1 calc R . .
C9A C 0.7164(2) 0.77121(18) 0.20822(11) 0.0482(6) Uani 1 1 d DU . .
H9AA H 0.6447 0.8160 0.2022 0.046(6) Uiso 1 1 calc R . .
H9AB H 0.7041 0.7183 0.1830 0.064(8) Uiso 1 1 calc R . .
H9AC H 0.7990 0.8017 0.1907 0.051(7) Uiso 1 1 calc R . .
C10A C 0.7335(2) 0.81063(14) 0.33327(10) 0.0333(5) Uani 1 1 d DU . .
H10A H 0.6524 0.8497 0.3344 0.026(5) Uiso 1 1 calc R . .
C11A C 0.8504(2) 0.87614(15) 0.30689(12) 0.0418(6) Uani 1 1 d DU . .
H11A H 0.9285 0.8374 0.2967 0.034(6) Uiso 1 1 calc R . .
H11B H 0.8311 0.9135 0.2636 0.051(7) Uiso 1 1 calc R . .
C12A C 0.8811(2) 0.94323(16) 0.35838(13) 0.0503(6) Uani 1 1 d DU . .
H12A H 0.9592 0.9801 0.3399 0.056(7) Uiso 1 1 calc R . .
H12B H 0.8072 0.9871 0.3650 0.054(7) Uiso 1 1 calc R . .
C13A C 0.9051(2) 0.88813(18) 0.42728(13) 0.0522(7) Uani 1 1 d DU . .
H13A H 0.9236 0.9319 0.4598 0.062(7) Uiso 1 1 calc R . .
H13B H 0.9819 0.8466 0.4211 0.052(7) Uiso 1 1 calc R . .
C14A C 0.7836(2) 0.82857(17) 0.45691(12) 0.0465(6) Uani 1 1 d DU . .
H14A H 0.8021 0.7922 0.5007 0.049(7) Uiso 1 1 calc R . .
H14B H 0.7092 0.8709 0.4667 0.055(7) Uiso 1 1 calc R . .
C15A C 0.7447(2) 0.76028(15) 0.40747(11) 0.0382(5) Uani 1 1 d DU . .
C16A C 0.6133(2) 0.71512(18) 0.44018(13) 0.0530(7) Uani 1 1 d DU . .
H16A H 0.6232 0.6869 0.4870 0.052(7) Uiso 1 1 calc R . .
H16B H 0.5893 0.6669 0.4130 0.064(8) Uiso 1 1 calc R . .
H16C H 0.5450 0.7632 0.4410 0.053(7) Uiso 1 1 calc R . .
C1B C 0.6645(2) 1.11050(16) 0.13597(13) 0.0526(7) Uani 1 1 d DU . .
H1BA H 0.7282 1.1580 0.1269 0.056(7) Uiso 1 1 calc R . .
C2B C 0.6133(2) 1.08224(16) 0.20372(13) 0.0491(6) Uani 1 1 d DU . .
H2BA H 0.6425 1.1106 0.2402 0.059(7) Uiso 1 1 calc R . .
C3B C 0.5185(2) 1.01172(14) 0.21740(12) 0.0383(5) Uani 1 1 d DU . .
H3BA H 0.4832 0.9932 0.2631 0.036(6) Uiso 1 1 calc R . .
C4B C 0.47603(19) 0.96863(13) 0.16335(10) 0.0299(5) Uani 1 1 d DU . .
C5B C 0.5286(2) 0.99852(15) 0.09551(12) 0.0413(6) Uani 1 1 d DU . .
H5BA H 0.5001 0.9704 0.0587 0.044(6) Uiso 1 1 calc R . .
C6B C 0.6222(2) 1.06897(16) 0.08188(13) 0.0494(6) Uani 1 1 d DU . .
H6BA H 0.6567 1.0884 0.0362 0.054(7) Uiso 1 1 calc R . .
C7B C 0.3782(2) 0.89026(14) 0.17539(11) 0.0318(5) Uani 1 1 d DU . .
O1B O 0.35474(14) 0.85917(10) 0.24469(8) 0.0413(4) Uani 1 1 d DU . .
N1B N 0.32984(18) 0.85915(12) 0.12532(10) 0.0416(5) Uani 1 1 d DU . .
C8B C 0.2486(2) 0.79074(16) 0.26495(12) 0.0469(6) Uani 1 1 d DU . .
H8BA H 0.1638 0.8255 0.2650 0.057(7) Uiso 1 1 calc R . .
C9B C 0.2661(3) 0.7503(2) 0.33880(14) 0.0708(9) Uani 1 1 d DU . .
H9BA H 0.2667 0.8012 0.3673 0.094(11) Uiso 1 1 calc R . .
H9BB H 0.3486 0.7157 0.3399 0.100(12) Uiso 1 1 calc R . .
H9BC H 0.1941 0.7082 0.3564 0.089(10) Uiso 1 1 calc R . .
C10B C 0.2519(2) 0.72176(15) 0.21066(13) 0.0448(6) Uani 1 1 d DU . .
H10B H 0.1743 0.6806 0.2226 0.040(6) Uiso 1 1 calc R . .
C11B C 0.3748(2) 0.65816(17) 0.21329(15) 0.0580(7) Uani 1 1 d DU . .
H11C H 0.4521 0.6978 0.2127 0.066(8) Uiso 1 1 calc R . .
H11D H 0.3673 0.6164 0.2571 0.085(10) Uiso 1 1 calc R . .
C12B C 0.3962(3) 0.5985(2) 0.15429(17) 0.0765(9) Uani 1 1 d DU . .
H12C H 0.4798 0.5641 0.1570 0.087(10) Uiso 1 1 calc R . .
H12D H 0.3257 0.5522 0.1584 0.074(8) Uiso 1 1 calc R . .
C13B C 0.3981(3) 0.6590(2) 0.08521(17) 0.0821(10) Uani 1 1 d DU . .
H13C H 0.4096 0.6187 0.0479 0.090(10) Uiso 1 1 calc R . .
H13D H 0.4725 0.7023 0.0796 0.070(8) Uiso 1 1 calc R . .
C14B C 0.2681(3) 0.7162(2) 0.08030(15) 0.0719(9) Uani 1 1 d DU . .
H14C H 0.2735 0.7566 0.0359 0.095(11) Uiso 1 1 calc R . .
H14D H 0.1956 0.6723 0.0809 0.070(8) Uiso 1 1 calc R . .
C15B C 0.2363(2) 0.77854(15) 0.13911(12) 0.0462(6) Uani 1 1 d DU . .
C16B C 0.0963(2) 0.81907(19) 0.13611(17) 0.0649(8) Uani 1 1 d DU . .
H16D H 0.0875 0.8514 0.0903 0.118(13) Uiso 1 1 calc R . .
H16E H 0.0797 0.8632 0.1699 0.082(10) Uiso 1 1 calc R . .
H16F H 0.0334 0.7682 0.1462 0.048(6) Uiso 1 1 calc R . .
C1C C 0.2564(2) 0.00458(18) 0.40379(12) 0.0451(6) Uani 0.558(3) 1 d PDU A 1
H1CA H 0.1878 -0.0392 0.4132 0.083(18) Uiso 0.558(3) 1 calc PR A 1
C2C C 0.3796(2) -0.01908(16) 0.42489(12) 0.0459(6) Uani 0.558(3) 1 d PDU A 1
H2CA H 0.3942 -0.0791 0.4486 0.041(11) Uiso 0.558(3) 1 calc PR A 1
C3C C 0.4823(2) 0.04575(15) 0.41116(12) 0.0404(5) Uani 0.558(3) 1 d PDU A 1
H3CA H 0.5656 0.0292 0.4254 0.052(12) Uiso 0.558(3) 1 calc PR A 1
C4C C 0.46079(19) 0.13533(14) 0.37610(10) 0.0325(5) Uani 0.558(3) 1 d PDU A 1
C5C C 0.3363(2) 0.15800(16) 0.35478(11) 0.0387(5) Uani 0.558(3) 1 d PDU A 1
H5CA H 0.3211 0.2177 0.3308 0.004(7) Uiso 0.558(3) 1 calc PR A 1
C6C C 0.2346(2) 0.09317(17) 0.36871(12) 0.0451(6) Uani 0.558(3) 1 d PDU A 1
H6CA H 0.1511 0.1093 0.3544 0.15(3) Uiso 0.558(3) 1 calc PR A 1
C7C C 0.5694(2) 0.20648(15) 0.36139(11) 0.0359(5) Uani 0.558(3) 1 d PDU A 1
O1C O 0.68286(16) 0.17645(13) 0.38727(12) 0.0666(6) Uani 0.558(3) 1 d PDU A 1
N1C N 0.5387(2) 0.28889(13) 0.32756(10) 0.0628(6) Uani 0.558(3) 1 d PDU A 1
C8C C 0.8045(6) 0.2267(4) 0.3818(3) 0.0447(15) Uani 0.558(3) 1 d PDU A 1
H8CA H 0.8536 0.2168 0.3370 0.054(15) Uiso 0.558(3) 1 calc PR A 1
C9C C 0.8910(5) 0.1913(5) 0.4385(4) 0.052(2) Uani 0.558(3) 1 d PDU A 1
H9CA H 0.9120 0.1252 0.4362 0.079(16) Uiso 0.558(3) 1 calc PR A 1
H9CB H 0.8446 0.1988 0.4832 0.09(2) Uiso 0.558(3) 1 calc PR A 1
H9CC H 0.9716 0.2273 0.4323 0.073(15) Uiso 0.558(3) 1 calc PR A 1
C10C C 0.7617(5) 0.3302(4) 0.3771(2) 0.0368(12) Uani 0.558(3) 1 d PDU A 1
H10C H 0.8409 0.3691 0.3625 0.045(11) Uiso 0.558(3) 1 calc PR A 1
C11C C 0.7027(6) 0.3567(3) 0.4476(3) 0.0367(11) Uani 0.558(3) 1 d PDU A 1
H11E H 0.7722 0.3534 0.4788 0.12(4) Uiso 0.558(3) 1 calc PR A 1
H11F H 0.6361 0.3100 0.4674 0.019(8) Uiso 0.558(3) 1 calc PR A 1
C12C C 0.6389(5) 0.4560(3) 0.4442(3) 0.0530(13) Uani 0.558(3) 1 d PDU A 1
H12E H 0.5955 0.4656 0.4898 0.082(17) Uiso 0.558(3) 1 calc PR A 1
H12F H 0.7070 0.5039 0.4314 0.068(14) Uiso 0.558(3) 1 calc PR A 1
C13C C 0.5375(5) 0.4669(3) 0.3907(3) 0.0587(14) Uani 0.558(3) 1 d PDU A 1
H13E H 0.4662 0.4219 0.4053 0.076(15) Uiso 0.558(3) 1 calc PR A 1
H13F H 0.4996 0.5306 0.3882 0.080(16) Uiso 0.558(3) 1 calc PR A 1
C14C C 0.6015(6) 0.4495(3) 0.3199(3) 0.0661(15) Uani 0.558(3) 1 d PDU A 1
H14E H 0.6685 0.4975 0.3041 0.090(17) Uiso 0.558(3) 1 calc PR A 1
H14F H 0.5349 0.4557 0.2869 0.22(6) Uiso 0.558(3) 1 calc PR A 1
C15C C 0.6660(7) 0.3507(4) 0.3209(3) 0.0524(17) Uani 0.558(3) 1 d PDU A 1
C16C C 0.7358(8) 0.3431(5) 0.2470(2) 0.080(2) Uani 0.558(3) 1 d PDU A 1
H16G H 0.6706 0.3471 0.2140 0.079(17) Uiso 0.558(3) 1 calc PR A 1
H16H H 0.7822 0.2832 0.2469 0.023(11) Uiso 0.558(3) 1 calc PR A 1
H16I H 0.7978 0.3942 0.2344 0.098(19) Uiso 0.558(3) 1 calc PR A 1
C1D C 0.2564(2) 0.00458(18) 0.40379(12) 0.0451(6) Uani 0.442(3) 1 d PDU A 2
H1DA H 0.1878 -0.0392 0.4132 0.000(4) Uiso 0.442(3) 1 calc PR A 2
C2D C 0.2346(2) 0.09317(17) 0.36871(12) 0.0451(6) Uani 0.442(3) 1 d PDU A 2
H2DA H 0.1511 0.1093 0.3544 0.000(2) Uiso 0.442(3) 1 calc PR A 2
C3D C 0.3363(2) 0.15800(16) 0.35478(11) 0.0387(5) Uani 0.442(3) 1 d PDU A 2
H3DA H 0.3211 0.2177 0.3308 0.0778(13) Uiso 0.442(3) 1 calc PR A 2
C4D C 0.46079(19) 0.13533(14) 0.37610(10) 0.0325(5) Uani 0.442(3) 1 d PDU A 2
C5D C 0.4823(2) 0.04575(15) 0.41116(12) 0.0404(5) Uani 0.442(3) 1 d PDU A 2
H5DA H 0.5656 0.0292 0.4254 0.0313(15) Uiso 0.442(3) 1 calc PR A 2
C6D C 0.3796(2) -0.01908(16) 0.42489(12) 0.0459(6) Uani 0.442(3) 1 d PDU A 2
H6DA H 0.3942 -0.0791 0.4486 0.066(2) Uiso 0.442(3) 1 calc PR A 2
C7D C 0.5694(2) 0.20648(15) 0.36139(11) 0.0359(5) Uani 0.442(3) 1 d PDU A 2
O1D O 0.5387(2) 0.28889(13) 0.32756(10) 0.0628(6) Uani 0.442(3) 1 d PDU A 2
N1D N 0.68286(16) 0.17645(13) 0.38727(12) 0.0666(6) Uani 0.442(3) 1 d PDU A 2
C8D C 0.6253(7) 0.3664(5) 0.2964(4) 0.0448(19) Uani 0.442(3) 1 d PDU A 2
H8DA H 0.6701 0.3489 0.2525 0.22(9) Uiso 0.442(3) 1 calc PR A 2
C9D C 0.5503(7) 0.4589(4) 0.2806(4) 0.056(2) Uani 0.442(3) 1 d PDU A 2
H9DA H 0.4893 0.4515 0.2469 0.13(3) Uiso 0.442(3) 1 calc PR A 2
H9DB H 0.6120 0.5085 0.2622 0.09(2) Uiso 0.442(3) 1 calc PR A 2
H9DC H 0.5021 0.4755 0.3227 0.07(2) Uiso 0.442(3) 1 calc PR A 2
C10D C 0.7267(6) 0.3632(4) 0.3492(3) 0.0312(15) Uani 0.442(3) 1 d PDU A 2
H10D H 0.7989 0.4064 0.3294 0.036(13) Uiso 0.442(3) 1 calc PR A 2
C11D C 0.6666(6) 0.3977(5) 0.4169(3) 0.0407(15) Uani 0.442(3) 1 d PDU A 2
H11G H 0.6445 0.4648 0.4080 0.028(18) Uiso 0.442(3) 1 calc PR A 2
H11H H 0.5849 0.3635 0.4327 0.027(12) Uiso 0.442(3) 1 calc PR A 2
C12D C 0.7593(7) 0.3834(5) 0.4740(3) 0.0513(17) Uani 0.442(3) 1 d PDU A 2
H12G H 0.8343 0.4259 0.4619 0.055(16) Uiso 0.442(3) 1 calc PR A 2
H12H H 0.7129 0.3991 0.5174 0.034(13) Uiso 0.442(3) 1 calc PR A 2
C13D C 0.8089(6) 0.2820(4) 0.4839(3) 0.0585(17) Uani 0.442(3) 1 d PDU A 2
H13G H 0.8716 0.2760 0.5189 0.060(16) Uiso 0.442(3) 1 calc PR A 2
H13H H 0.7347 0.2405 0.5011 0.042(14) Uiso 0.442(3) 1 calc PR A 2
C14D C 0.8752(6) 0.2500(6) 0.4176(4) 0.0529(16) Uani 0.442(3) 1 d PDU A 2
H14G H 0.9009 0.1835 0.4266 0.05(4) Uiso 0.442(3) 1 calc PR A 2
H14H H 0.9554 0.2866 0.4033 0.037(13) Uiso 0.442(3) 1 calc PR A 2
C15D C 0.7839(7) 0.2620(5) 0.3569(4) 0.0427(18) Uani 0.442(3) 1 d PDU A 2
C16D C 0.8697(6) 0.2402(4) 0.2918(3) 0.0581(19) Uani 0.442(3) 1 d PDU A 2
H16J H 0.9041 0.1764 0.2990 0.056(16) Uiso 0.442(3) 1 calc PR A 2
H16K H 0.9420 0.2842 0.2822 0.039(13) Uiso 0.442(3) 1 calc PR A 2
H16L H 0.8171 0.2462 0.2529 0.054(18) Uiso 0.442(3) 1 calc PR A 2
C1E C 0.7712(2) 0.55065(16) 0.08216(12) 0.0446(6) Uani 0.498(2) 1 d PDU B 1
H1EA H 0.7122 0.6010 0.0734 0.042(13) Uiso 0.498(2) 1 calc PR B 1
C2E C 0.8962(9) 0.5665(9) 0.0985(7) 0.0439(8) Uani 0.498(2) 1 d PDU B 1
H2EA H 0.9221 0.6283 0.1020 0.00(6) Uiso 0.498(2) 1 calc PR B 1
C3E C 0.9848(12) 0.4919(8) 0.1099(6) 0.033(2) Uani 0.498(2) 1 d PDU B 1
H3EA H 1.0684 0.5038 0.1227 0.031(11) Uiso 0.498(2) 1 calc PR B 1
C4E C 0.9507(11) 0.3995(7) 0.1024(5) 0.0322(19) Uani 0.498(2) 1 d PDU B 1
C5E C 0.8236(12) 0.3839(9) 0.0870(8) 0.042(2) Uani 0.498(2) 1 d PDU B 1
H5EA H 0.7979 0.3225 0.0820 0.043(13) Uiso 0.498(2) 1 calc PR B 1
C6E C 0.7345(15) 0.4581(8) 0.0789(14) 0.048(3) Uani 0.498(2) 1 d PDU B 1
H6EA H 0.6478 0.4457 0.0712 0.06(2) Uiso 0.498(2) 1 calc PR B 1
C7E C 1.0404(5) 0.3161(4) 0.1169(3) 0.0314(12) Uani 0.498(2) 1 d PDU B 1
O1E O 1.1537(4) 0.3429(2) 0.1414(2) 0.0363(9) Uani 0.498(2) 1 d PDU B 1
N1E N 1.0119(4) 0.2328(3) 0.1053(3) 0.0383(10) Uani 0.498(2) 1 d PDU B 1
C8E C 1.2457(4) 0.2680(3) 0.1647(2) 0.0375(11) Uani 0.498(2) 1 d PDU B 1
H8EA H 1.2115 0.2392 0.2115 0.035(11) Uiso 0.498(2) 1 calc PR B 1
C9E C 1.3739(10) 0.3153(11) 0.1701(8) 0.054(3) Uani 0.498(2) 1 d PDU B 1
H9EA H 1.3605 0.3601 0.2037 0.12(3) Uiso 0.498(2) 1 calc PR B 1
H9EB H 1.4055 0.3482 0.1254 0.15(6) Uiso 0.498(2) 1 calc PR B 1
H9EC H 1.4382 0.2682 0.1848 0.057(14) Uiso 0.498(2) 1 calc PR B 1
C10E C 1.2451(2) 0.19074(15) 0.11360(11) 0.0381(5) Uani 0.498(2) 1 d PDU B 1
H10E H 1.3012 0.1380 0.1316 0.012(9) Uiso 0.498(2) 1 calc PR B 1
C11E C 1.3108(5) 0.2300(3) 0.0433(2) 0.0427(12) Uani 0.498(2) 1 d PDU B 1
H11I H 1.4037 0.2418 0.0473 0.049(13) Uiso 0.498(2) 1 calc PR B 1
H11J H 1.2692 0.2902 0.0280 0.047(13) Uiso 0.498(2) 1 calc PR B 1
C12E C 1.3009(6) 0.1621(5) -0.0105(3) 0.0500(14) Uani 0.498(2) 1 d PDU B 1
H12I H 1.3536 0.1053 0.0010 0.033(11) Uiso 0.498(2) 1 calc PR B 1
H12J H 1.3358 0.1922 -0.0561 0.074(18) Uiso 0.498(2) 1 calc PR B 1
C13E C 1.1576(7) 0.1349(5) -0.0123(4) 0.0555(19) Uani 0.498(2) 1 d PDU B 1
H13I H 1.1061 0.1912 -0.0266 0.059(16) Uiso 0.498(2) 1 calc PR B 1
H13J H 1.1526 0.0906 -0.0464 0.051(14) Uiso 0.498(2) 1 calc PR B 1
C14E C 1.0992(12) 0.0893(8) 0.0588(4) 0.0498(15) Uani 0.498(2) 1 d PDU B 1
H14I H 1.1453 0.0296 0.0705 0.006(13) Uiso 0.498(2) 1 calc PR B 1
H14J H 1.0066 0.0752 0.0564 0.03(2) Uiso 0.498(2) 1 calc PR B 1
C15E C 1.1092(4) 0.1530(3) 0.1175(2) 0.0429(12) Uani 0.498(2) 1 d PDU B 1
C16E C 1.0611(10) 0.0939(6) 0.1865(4) 0.057(2) Uani 0.498(2) 1 d PDU B 1
H16M H 1.0614 0.1324 0.2240 0.037(12) Uiso 0.498(2) 1 calc PR B 1
H16N H 1.1191 0.0400 0.1945 0.21(6) Uiso 0.498(2) 1 calc PR B 1
H16O H 0.9725 0.0723 0.1842 0.13(4) Uiso 0.498(2) 1 calc PR B 1
C1F C 0.7712(2) 0.55065(16) 0.08216(12) 0.0446(6) Uani 0.502(2) 1 d PDU B 2
H1FA H 0.7056 0.5972 0.0866 0.059(5) Uiso 0.502(2) 1 calc PR B 2
C2F C 0.8993(9) 0.5700(9) 0.0915(7) 0.0439(8) Uani 0.502(2) 1 d PDU B 2
H2FA H 0.9214 0.6311 0.0991 0.07(3) Uiso 0.502(2) 1 calc PR B 2
C3F C 0.9960(12) 0.5002(8) 0.0900(6) 0.033(2) Uani 0.502(2) 1 d PDU B 2
H3FA H 1.0834 0.5142 0.0955 0.027(11) Uiso 0.502(2) 1 calc PR B 2
C4F C 0.9617(11) 0.4091(7) 0.0803(5) 0.0322(19) Uani 0.502(2) 1 d PDU B 2
C5F C 0.8339(12) 0.3913(9) 0.0668(8) 0.042(2) Uani 0.502(2) 1 d PDU B 2
H5FA H 0.8117 0.3307 0.0581 0.019(10) Uiso 0.502(2) 1 calc PR B 2
C6F C 0.7390(15) 0.4624(8) 0.0662(14) 0.048(3) Uani 0.502(2) 1 d PDU B 2
H6FA H 0.6540 0.4510 0.0550 0.033(15) Uiso 0.502(2) 1 calc PR B 2
C7F C 1.0642(5) 0.3323(3) 0.0781(3) 0.0292(11) Uani 0.502(2) 1 d PDU B 2
O1F O 1.1810(3) 0.3584(2) 0.1007(2) 0.0336(9) Uani 0.502(2) 1 d PDU B 2
N1F N 1.0396(4) 0.2546(3) 0.0572(2) 0.0346(9) Uani 0.502(2) 1 d PDU B 2
C8F C 1.2918(4) 0.2916(3) 0.0957(2) 0.0395(12) Uani 0.502(2) 1 d PDU B 2
H8FA H 1.3332 0.2993 0.0475 0.050(14) Uiso 0.502(2) 1 calc PR B 2
C9F C 1.3912(11) 0.3198(10) 0.1423(6) 0.054(3) Uani 0.502(2) 1 d PDU B 2
H9FA H 1.4152 0.3852 0.1286 0.045(14) Uiso 0.502(2) 1 calc PR B 2
H9FB H 1.4690 0.2802 0.1379 0.043(12) Uiso 0.502(2) 1 calc PR B 2
H9FC H 1.3526 0.3121 0.1899 0.06(3) Uiso 0.502(2) 1 calc PR B 2
C10F C 1.2451(2) 0.19074(15) 0.11360(11) 0.0381(5) Uani 0.502(2) 1 d PDU B 2
H10F H 1.3209 0.1477 0.1059 0.045(4) Uiso 0.502(2) 1 calc PR B 2
C11F C 1.1831(5) 0.1674(3) 0.1868(2) 0.0516(13) Uani 0.502(2) 1 d PDU B 2
H11K H 1.1200 0.2174 0.1973 0.037(12) Uiso 0.502(2) 1 calc PR B 2
H11L H 1.2518 0.1670 0.2183 0.068(16) Uiso 0.502(2) 1 calc PR B 2
C12F C 1.1125(8) 0.0729(7) 0.2007(5) 0.055(2) Uani 0.502(2) 1 d PDU B 2
H12K H 1.0738 0.0634 0.2489 0.066(16) Uiso 0.502(2) 1 calc PR B 2
H12L H 1.1758 0.0217 0.1936 0.051(15) Uiso 0.502(2) 1 calc PR B 2
C13F C 1.0038(6) 0.0703(4) 0.1522(3) 0.0506(14) Uani 0.502(2) 1 d PDU B 2
H13K H 0.9579 0.0099 0.1621 0.074(17) Uiso 0.502(2) 1 calc PR B 2
H13L H 0.9396 0.1210 0.1595 0.054(14) Uiso 0.502(2) 1 calc PR B 2
C14F C 1.0651(12) 0.0827(8) 0.0782(4) 0.0498(15) Uani 0.498(2) 1 d PDU B 2
H14K H 0.9958 0.0805 0.0473 0.04(2) Uiso 0.498(2) 1 calc PR B 2
H14L H 1.1259 0.0300 0.0711 0.11(4) Uiso 0.498(2) 1 calc PR B 2
C15F C 1.1411(4) 0.1770(3) 0.0583(2) 0.0400(11) Uani 0.502(2) 1 d PDU B 2
C16F C 1.2069(8) 0.1751(5) -0.0162(3) 0.0472(17) Uani 0.502(2) 1 d PDU B 2
H16P H 1.1396 0.1745 -0.0477 0.11(3) Uiso 0.502(2) 1 calc PR B 2
H16Q H 1.2616 0.1189 -0.0181 0.12(3) Uiso 0.502(2) 1 calc PR B 2
H16R H 1.2609 0.2306 -0.0295 0.08(2) Uiso 0.502(2) 1 calc PR B 2

loop_
_atom_site_aniso_label
_atom_site_aniso_U_11
_atom_site_aniso_U_22
_atom_site_aniso_U_33
_atom_site_aniso_U_23
_atom_site_aniso_U_13
_atom_site_aniso_U_12
C1A 0.0585(18) 0.0382(15) 0.094(2) 0.0037(15) -0.0015(16) 0.0200(13)
C2A 0.0490(15) 0.0274(12) 0.0683(17) -0.0076(12) 0.0101(13) -0.0022(11)
C3A 0.0343(13) 0.0252(11) 0.0519(15) -0.0012(10) 0.0024(11) -0.0080(10)
C4A 0.0310(12) 0.0234(11) 0.0427(13) 0.0031(10) 0.0012(10) -0.0064(9)
C5A 0.0490(15) 0.0367(13) 0.0504(15) 0.0054(12) -0.0044(12) 0.0042(11)
C6A 0.0687(19) 0.0482(16) 0.0707(19) 0.0096(14) -0.0163(16) 0.0179(14)
C7A 0.0301(12) 0.0273(11) 0.0357(13) 0.0025(10) -0.0033(10) -0.0058(9)
O1A 0.0415(9) 0.0441(9) 0.0388(9) -0.0101(7) -0.0099(7) 0.0115(7)
N1A 0.0356(10) 0.0376(10) 0.0342(10) -0.0016(8) 0.0005(8) -0.0004(8)
C8A 0.0266(12) 0.0451(14) 0.0478(14) -0.0044(11) -0.0049(10) 0.0030(10)
C9A 0.0393(15) 0.0638(17) 0.0427(14) -0.0068(13) -0.0125(11) 0.0134(13)
C10A 0.0234(11) 0.0352(12) 0.0400(12) -0.0022(10) 0.0000(9) 0.0045(9)
C11A 0.0334(13) 0.0394(13) 0.0500(14) 0.0009(11) 0.0008(11) 0.0014(10)
C12A 0.0374(14) 0.0382(14) 0.0745(18) -0.0117(12) 0.0056(13) -0.0045(12)
C13A 0.0419(15) 0.0554(16) 0.0639(17) -0.0268(14) -0.0036(12) -0.0024(12)
C14A 0.0444(15) 0.0533(15) 0.0430(14) -0.0145(12) -0.0002(11) 0.0040(12)
C15A 0.0315(12) 0.0391(13) 0.0424(13) -0.0057(10) 0.0047(10) -0.0003(10)
C16A 0.0403(15) 0.0573(16) 0.0562(17) -0.0022(14) 0.0164(12) -0.0048(13)
C1B 0.0528(16) 0.0394(14) 0.0645(17) -0.0152(12) 0.0163(13) -0.0260(12)
C2B 0.0510(15) 0.0435(14) 0.0548(16) -0.0195(12) 0.0055(12) -0.0190(12)
C3B 0.0388(13) 0.0345(12) 0.0402(14) -0.0056(10) 0.0048(11) -0.0068(10)
C4B 0.0274(11) 0.0225(11) 0.0391(13) -0.0007(9) -0.0036(9) -0.0006(9)
C5B 0.0486(14) 0.0336(13) 0.0410(14) -0.0017(10) -0.0020(11) -0.0123(11)
C6B 0.0599(16) 0.0393(14) 0.0459(15) -0.0028(11) 0.0123(12) -0.0215(12)
C7B 0.0284(12) 0.0249(11) 0.0400(13) 0.0017(10) 0.0010(10) -0.0013(9)
O1B 0.0375(9) 0.0387(9) 0.0451(10) 0.0040(7) 0.0011(7) -0.0162(7)
N1B 0.0451(12) 0.0326(10) 0.0472(12) -0.0002(9) -0.0072(9) -0.0154(9)
C8B 0.0358(14) 0.0422(14) 0.0594(16) 0.0028(12) 0.0038(11) -0.0166(11)
C9B 0.083(2) 0.0651(19) 0.0596(18) 0.0053(15) 0.0092(15) -0.0397(19)
C10B 0.0292(12) 0.0288(12) 0.0726(16) 0.0066(11) 0.0016(11) -0.0129(10)
C11B 0.0441(15) 0.0375(14) 0.091(2) -0.0028(14) -0.0024(14) -0.0060(12)
C12B 0.061(2) 0.0484(17) 0.116(3) -0.0195(17) 0.0266(18) -0.0145(15)
C13B 0.079(2) 0.071(2) 0.096(2) -0.0437(19) 0.0340(19) -0.0310(18)
C14B 0.092(2) 0.0593(18) 0.0672(19) -0.0177(15) 0.0006(16) -0.0490(17)
C15B 0.0447(14) 0.0348(13) 0.0594(15) -0.0025(11) -0.0063(12) -0.0187(11)
C16B 0.0494(16) 0.0487(16) 0.099(2) 0.0068(17) -0.0329(15) -0.0190(13)
C1C 0.0360(14) 0.0506(15) 0.0503(15) -0.0155(12) 0.0036(11) -0.0205(13)
C2C 0.0447(15) 0.0367(14) 0.0553(15) -0.0034(11) 0.0003(12) -0.0129(11)
C3C 0.0297(13) 0.0412(13) 0.0508(14) -0.0090(11) -0.0011(11) -0.0060(10)
C4C 0.0302(12) 0.0360(12) 0.0325(12) -0.0132(9) 0.0039(9) -0.0083(9)
C5C 0.0394(13) 0.0384(13) 0.0397(13) -0.0085(10) -0.0040(10) -0.0071(10)
C6C 0.0317(14) 0.0543(15) 0.0524(15) -0.0170(12) -0.0045(11) -0.0087(11)
C7C 0.0345(13) 0.0358(13) 0.0393(13) -0.0148(10) 0.0008(10) -0.0080(10)
O1C 0.0259(10) 0.0648(13) 0.1162(17) -0.0487(12) 0.0059(10) -0.0113(9)
N1C 0.0817(15) 0.0453(12) 0.0600(13) -0.0017(10) 0.0009(11) -0.0337(11)
C8C 0.025(3) 0.057(4) 0.053(4) -0.016(3) 0.003(3) -0.008(3)
C9C 0.031(3) 0.044(4) 0.080(5) -0.001(3) -0.011(3) -0.004(2)
C10C 0.037(3) 0.041(3) 0.030(3) 0.007(2) -0.001(2) -0.022(2)
C11C 0.040(3) 0.035(3) 0.034(3) 0.002(2) -0.005(2) -0.017(2)
C12C 0.056(3) 0.037(3) 0.067(4) -0.009(3) -0.006(3) -0.012(2)
C13C 0.050(3) 0.030(2) 0.097(4) 0.001(2) -0.023(3) -0.006(2)
C14C 0.073(4) 0.049(3) 0.074(3) 0.030(3) -0.037(3) -0.027(3)
C15C 0.071(5) 0.048(3) 0.037(4) 0.016(3) -0.014(3) -0.032(3)
C16C 0.118(5) 0.087(5) 0.033(3) 0.008(2) -0.002(3) -0.067(4)
C1D 0.0360(14) 0.0506(15) 0.0503(15) -0.0155(12) 0.0036(11) -0.0205(13)
C2D 0.0317(14) 0.0543(15) 0.0524(15) -0.0170(12) -0.0045(11) -0.0087(11)
C3D 0.0394(13) 0.0384(13) 0.0397(13) -0.0085(10) -0.0040(10) -0.0071(10)
C4D 0.0302(12) 0.0360(12) 0.0325(12) -0.0132(9) 0.0039(9) -0.0083(9)
C5D 0.0297(13) 0.0412(13) 0.0508(14) -0.0090(11) -0.0011(11) -0.0060(10)
C6D 0.0447(15) 0.0367(14) 0.0553(15) -0.0034(11) 0.0003(12) -0.0129(11)
C7D 0.0345(13) 0.0358(13) 0.0393(13) -0.0148(10) 0.0008(10) -0.0080(10)
O1D 0.0817(15) 0.0453(12) 0.0600(13) -0.0017(10) 0.0009(11) -0.0337(11)
N1D 0.0259(10) 0.0648(13) 0.1162(17) -0.0487(12) 0.0059(10) -0.0113(9)
C8D 0.063(5) 0.030(4) 0.041(5) 0.006(3) -0.009(3) -0.011(3)
C9D 0.061(4) 0.040(3) 0.069(5) 0.011(3) -0.031(4) -0.003(3)
C10D 0.034(4) 0.028(3) 0.030(4) 0.002(3) 0.003(3) -0.008(3)
C11D 0.040(4) 0.037(4) 0.045(4) -0.007(3) 0.001(3) -0.009(3)
C12D 0.054(4) 0.068(4) 0.032(3) -0.006(3) 0.004(3) -0.033(3)
C13D 0.057(4) 0.063(4) 0.056(4) 0.012(3) -0.030(3) -0.029(3)
C14D 0.020(3) 0.056(4) 0.078(4) 0.015(4) -0.011(3) -0.008(3)
C15D 0.020(3) 0.035(4) 0.072(5) -0.006(4) -0.002(3) -0.001(3)
C16D 0.042(4) 0.040(3) 0.090(5) -0.020(3) 0.021(3) -0.013(3)
C1E 0.0407(14) 0.0379(13) 0.0542(15) -0.0067(11) -0.0008(11) 0.0098(11)
C2E 0.0481(15) 0.0305(14) 0.054(2) -0.0076(15) -0.0050(14) 0.0005(11)
C3E 0.035(2) 0.036(2) 0.028(6) -0.008(3) 0.000(3) -0.0016(16)
C4E 0.0335(19) 0.037(2) 0.028(6) -0.013(3) -0.002(3) 0.0031(16)
C5E 0.036(2) 0.040(2) 0.053(7) -0.020(3) 0.002(3) -0.0033(16)
C6E 0.0293(15) 0.0524(17) 0.064(8) -0.019(2) -0.001(3) 0.0040(13)
C7E 0.032(3) 0.036(3) 0.027(3) -0.007(3) 0.002(2) -0.006(2)
O1E 0.032(2) 0.0309(19) 0.048(2) -0.013(2) -0.008(2) 0.0028(15)
N1E 0.035(2) 0.027(2) 0.051(3) -0.001(2) -0.002(2) -0.0044(17)
C8E 0.039(3) 0.038(3) 0.036(3) -0.007(2) -0.006(2) -0.001(2)
C9E 0.037(3) 0.046(2) 0.084(7) -0.016(5) -0.016(4) 0.0035(19)
C10E 0.0411(13) 0.0282(12) 0.0445(13) -0.0022(10) -0.0049(10) 0.0047(10)
C11E 0.038(3) 0.053(3) 0.037(3) -0.006(2) 0.001(2) 0.007(2)
C12E 0.046(3) 0.063(4) 0.044(3) -0.014(3) -0.013(3) 0.015(3)
C13E 0.055(5) 0.056(5) 0.061(4) -0.024(3) -0.015(3) 0.011(3)
C14E 0.064(5) 0.0255(19) 0.063(4) -0.005(3) -0.020(3) 0.003(2)
C15E 0.050(3) 0.029(2) 0.048(3) 0.005(2) -0.008(2) -0.003(2)
C16E 0.065(6) 0.050(5) 0.056(5) 0.010(3) -0.017(4) -0.022(4)
C1F 0.0407(14) 0.0379(13) 0.0542(15) -0.0067(11) -0.0008(11) 0.0098(11)
C2F 0.0481(15) 0.0305(14) 0.054(2) -0.0076(15) -0.0050(14) 0.0005(11)
C3F 0.035(2) 0.036(2) 0.028(6) -0.008(3) 0.000(3) -0.0016(16)
C4F 0.0335(19) 0.037(2) 0.028(6) -0.013(3) -0.002(3) 0.0031(16)
C5F 0.036(2) 0.040(2) 0.053(7) -0.020(3) 0.002(3) -0.0033(16)
C6F 0.0293(15) 0.0524(17) 0.064(8) -0.019(2) -0.001(3) 0.0040(13)
C7F 0.032(3) 0.027(3) 0.027(3) -0.003(2) 0.001(3) -0.002(2)
O1F 0.031(2) 0.0316(18) 0.038(2) -0.0038(18) -0.0045(18) -0.0002(14)
N1F 0.039(2) 0.028(2) 0.036(2) -0.005(2) -0.0024(19) -0.0006(16)
C8F 0.032(2) 0.035(2) 0.050(3) -0.007(2) 0.000(2) 0.0039(19)
C9F 0.037(3) 0.046(2) 0.084(7) -0.016(5) -0.016(4) 0.0035(19)
C10F 0.0411(13) 0.0282(12) 0.0445(13) -0.0022(10) -0.0049(10) 0.0047(10)
C11F 0.064(3) 0.048(3) 0.042(3) 0.004(2) -0.012(2) -0.009(3)
C12F 0.054(5) 0.056(5) 0.051(4) 0.013(3) -0.008(3) -0.009(4)
C13F 0.053(3) 0.035(3) 0.064(4) 0.001(3) -0.014(3) -0.008(3)
C14F 0.064(5) 0.0255(19) 0.063(4) -0.005(3) -0.020(3) 0.003(2)
C15F 0.051(3) 0.028(2) 0.042(3) -0.007(2) -0.006(2) 0.0066(19)
C16F 0.052(6) 0.047(5) 0.042(3) -0.013(3) -0.001(3) 0.012(4)

loop_
_atom_type_symbol
_atom_type_description
_atom_type_scat_dispersion_real
_atom_type_scat_dispersion_imag
_atom_type_scat_source
C C 0.0033 0.0016 'International Tables Vol C Tables 4.2.6.8 and 6.1.1.4'
H H 0.0000 0.0000 'International Tables Vol C Tables 4.2.6.8 and 6.1.1.4'
N N 0.0061 0.0033 'International Tables Vol C Tables 4.2.6.8 and 6.1.1.4'
O O 0.0106 0.0060 'International Tables Vol C Tables 4.2.6.8 and 6.1.1.4'

loop_
_geom_angle_atom_site_label_1
_geom_angle_atom_site_label_2
_geom_angle_atom_site_label_3
_geom_angle
C6A C1A C2A 120.1(2)
C1A C2A C3A 120.0(2)
C2A C3A C4A 120.2(2)
C5A C4A C3A 118.9(2)
C5A C4A C7A 119.4(2)
C3A C4A C7A 121.61(19)
C6A C5A C4A 120.8(2)
C1A C6A C5A 120.0(3)
N1A C7A O1A 127.44(19)
N1A C7A C4A 121.42(19)
O1A C7A C4A 111.14(17)
C7A O1A C8A 117.30(16)
C7A N1A C15A 119.79(18)
O1A C8A C9A 105.04(17)
O1A C8A C10A 109.70(16)
C9A C8A C10A 116.86(19)
C8A C10A C11A 111.46(17)
C8A C10A C15A 108.83(17)
C11A C10A C15A 112.64(17)
C12A C11A C10A 113.50(18)
C13A C12A C11A 110.44(19)
C12A C13A C14A 110.3(2)
C15A C14A C13A 112.87(18)
N1A C15A C14A 107.22(18)
N1A C15A C16A 107.80(18)
C14A C15A C16A 106.61(18)
N1A C15A C10A 110.79(16)
C14A C15A C10A 112.19(18)
C16A C15A C10A 111.97(18)
C6B C1B C2B 120.4(2)
C3B C2B C1B 119.9(2)
C2B C3B C4B 120.2(2)
C3B C4B C5B 118.84(18)
C3B C4B C7B 122.37(18)
C5B C4B C7B 118.78(18)
C6B C5B C4B 120.9(2)
C1B C6B C5B 119.7(2)
N1B C7B O1B 127.83(18)
N1B C7B C4B 121.32(18)
O1B C7B C4B 110.84(18)
C7B O1B C8B 116.74(16)
C7B N1B C15B 119.84(18)
O1B C8B C9B 105.73(19)
O1B C8B C10B 108.77(18)
C9B C8B C10B 117.7(2)
C8B C10B C11B 110.7(2)
C8B C10B C15B 108.73(18)
C11B C10B C15B 114.9(2)
C12B C11B C10B 113.9(2)
C13B C12B C11B 111.0(2)
C12B C13B C14B 110.5(2)
C15B C14B C13B 114.0(2)
N1B C15B C16B 107.84(18)
N1B C15B C14B 106.76(19)
C16B C15B C14B 109.5(2)
N1B C15B C10B 110.67(18)
C16B C15B C10B 110.9(2)
C14B C15B C10B 111.0(2)
C2C C1C C6C 119.9(2)
C1C C2C C3C 120.4(2)
C2C C3C C4C 120.0(2)
C5C C4C C3C 118.98(19)
C5C C4C C7C 120.16(19)
C3C C4C C7C 120.86(19)
C6C C5C C4C 120.7(2)
C1C C6C C5C 120.0(2)
N1C C7C O1C 130.2(2)
N1C C7C C4C 115.94(19)
O1C C7C C4C 113.82(19)
C7C O1C C8C 127.6(3)
C7C N1C C15C 105.9(3)
O1C C8C C9C 112.9(4)
O1C C8C C10C 103.9(4)
C9C C8C C10C 117.0(5)
C8C C10C C11C 111.6(4)
C8C C10C C15C 109.4(4)
C11C C10C C15C 112.3(5)
C10C C11C C12C 114.0(5)
C13C C12C C11C 110.3(5)
C14C C13C C12C 110.6(5)
C13C C14C C15C 112.0(4)
C10C C15C C14C 113.0(5)
C10C C15C C16C 111.8(5)
C14C C15C C16C 107.6(5)
C10C C15C N1C 117.9(4)
C14C C15C N1C 99.5(4)
C16C C15C N1C 106.0(4)
C10D C8D C9D 117.6(6)
C8D C10D C11D 111.2(6)
C8D C10D C15D 106.9(5)
C11D C10D C15D 115.0(6)
C12D C11D C10D 112.6(5)
C13D C12D C11D 111.0(6)
C14D C13D C12D 112.8(5)
C13D C14D C15D 112.7(5)
C16D C15D C10D 112.3(5)
C16D C15D C14D 106.5(5)
C10D C15D C14D 109.5(6)
C2E C1E C6E 118.3(8)
C1E C2E C3E 120.8(10)
C2E C3E C4E 120.9(10)
C5E C4E C3E 117.9(8)
C5E C4E C7E 118.9(9)
C3E C4E C7E 123.0(9)
C6E C5E C4E 120.6(11)
C5E C6E C1E 121.3(11)
N1E C7E O1E 126.7(4)
N1E C7E C4E 122.4(6)
O1E C7E C4E 110.9(6)
C7E O1E C8E 117.5(4)
C7E N1E C15E 119.8(4)
O1E C8E C9E 106.7(7)
O1E C8E C10E 106.8(3)
C9E C8E C10E 118.1(6)
C15E C10E C11E 118.3(3)
C15E C10E C8E 108.7(3)
C11E C10E C8E 109.2(3)
C10E C11E C12E 111.7(4)
C11E C12E C13E 110.2(5)
C14E C13E C12E 110.9(7)
C13E C14E C15E 113.2(6)
C10E C15E N1E 110.2(3)
C10E C15E C16E 115.3(5)
N1E C15E C16E 107.5(5)
C10E C15E C14E 110.1(5)
N1E C15E C14E 106.3(6)
C16E C15E C14E 107.1(5)
C2F C3F C4F 119.2(10)
C5F C4F C3F 119.6(8)
C5F C4F C7F 119.7(9)
C3F C4F C7F 120.4(9)
C6F C5F C4F 120.5(11)
N1F C7F O1F 127.2(4)
N1F C7F C4F 120.7(6)
O1F C7F C4F 112.0(6)
C7F O1F C8F 116.9(3)
C7F N1F C15F 120.0(4)
O1F C8F C9F 106.9(6)
C11F C12F C13F 110.4(6)
C14F C13F C12F 109.0(7)
C13F C14F C15F 113.1(6)
N1F C15F C16F 108.2(4)
N1F C15F C14F 106.6(6)
C16F C15F C14F 106.7(5)

loop_
_geom_bond_atom_site_label_1
_geom_bond_atom_site_label_2
_geom_bond_distance
C1A C6A 1.376(4)
C1A C2A 1.373(4)
C2A C3A 1.388(3)
C3A C4A 1.388(3)
C4A C5A 1.379(3)
C4A C7A 1.494(3)
C5A C6A 1.379(3)
C7A N1A 1.267(3)
C7A O1A 1.360(2)
O1A C8A 1.461(2)
N1A C15A 1.481(3)
C8A C9A 1.511(3)
C8A C10A 1.513(3)
C10A C11A 1.526(3)
C10A C15A 1.539(3)
C11A C12A 1.517(3)
C12A C13A 1.501(3)
C13A C14A 1.529(3)
C14A C15A 1.525(3)
C15A C16A 1.532(3)
C1B C6B 1.371(3)
C1B C2B 1.377(3)
C2B C3B 1.382(3)
C3B C4B 1.383(3)
C4B C5B 1.387(3)
C4B C7B 1.483(3)
C5B C6B 1.373(3)
C7B N1B 1.259(3)
C7B O1B 1.360(2)
O1B C8B 1.453(2)
N1B C15B 1.479(3)
C8B C9B 1.501(3)
C8B C10B 1.518(3)
C10B C11B 1.520(3)
C10B C15B 1.536(3)
C11B C12B 1.498(4)
C12B C13B 1.497(4)
C13B C14B 1.535(4)
C14B C15B 1.530(3)
C15B C16B 1.521(3)
C1C C2C 1.373(3)
C1C C6C 1.375(3)
C2C C3C 1.384(3)
C3C C4C 1.386(3)
C4C C5C 1.384(3)
C4C C7C 1.489(3)
C5C C6C 1.377(3)
C7C N1C 1.313(3)
C7C O1C 1.339(3)
O1C C8C 1.423(6)
N1C C15C 1.558(7)
C8C C9C 1.505(7)
C8C C10C 1.512(7)
C10C C11C 1.522(6)
C10C C15C 1.527(7)
C11C C12C 1.530(6)
C12C C13C 1.522(6)
C13C C14C 1.504(7)
C14C C15C 1.528(7)
C15C C16C 1.547(8)
C8D C10D 1.517(7)
C8D C9D 1.514(8)
C10D C11D 1.520(7)
C10D C15D 1.529(8)
C11D C12D 1.515(8)
C12D C13D 1.505(9)
C13D C14D 1.504(8)
C14D C15D 1.559(8)
C15D C16D 1.519(8)
C1E C2E 1.364(9)
C1E C6E 1.378(10)
C2E C3E 1.381(9)
C3E C4E 1.387(9)
C4E C5E 1.377(9)
C4E C7E 1.490(8)
C5E C6E 1.374(9)
C7E N1E 1.270(5)
C7E O1E 1.363(5)
O1E C8E 1.456(5)
N1E C15E 1.494(5)
C8E C9E 1.491(9)
C8E C10E 1.563(4)
C10E C15E 1.477(5)
C10E C11E 1.502(4)
C11E C12E 1.513(6)
C12E C13E 1.513(8)
C13E C14E 1.517(10)
C14E C15E 1.547(8)
C15E C16E 1.529(8)
C2F C3F 1.376(9)
C3F C4F 1.381(9)
C4F C5F 1.379(9)
C4F C7F 1.488(8)
C5F C6F 1.376(9)
C7F N1F 1.255(5)
C7F O1F 1.375(5)
O1F C8F 1.454(5)
N1F C15F 1.486(5)
C8F C9F 1.507(8)
C11F C12F 1.511(9)
C12F C13F 1.522(8)
C13F C14F 1.496(9)
C14F C15F 1.542(8)
C15F C16F 1.533(7)
